data_2202937
loop_
_publ_author_name
'Jonathan D. Crane'
'Amanda E. Sparke'

_publ_section_title
;
 (4-Chloromethyl-4-hydroxy-3-phenylthiazolidin-2-ylidene)ammonium
 chloride acetone solvate
;
_journal_issue 11
_journal_name_full 'Acta Crystallographica Section E'
_journal_page_first o1840
_journal_page_last o1842
_journal_paper_doi 10.1107/S1600536803024346
_journal_volume 59
_journal_year 2003
_chemical_formula_iupac 'C10 H12 Cl N2 O S 1+, Cl 1-, C3 H6 O'
_chemical_formula_moiety 'C10 H12 Cl N2 O S 1+, Cl 1-, C3 H6 O'
_chemical_formula_sum 'C13 H18 Cl2 N2 O2 S'
_chemical_formula_weight 337.25
_chemical_name_systematic
;(4-Chloromethyl-4-hydroxymethyl-3-phenylthiazolidin-2-ylidene)ammonium
 chloride
acetone solvate
;
_space_group_IT_number 2
_symmetry_cell_setting triclinic
_symmetry_space_group_name_Hall '-P 1'
_symmetry_space_group_name_H-M 'P -1'
_atom_sites_solution_hydrogens difmap
_atom_sites_solution_primary direct
_atom_sites_solution_secondary difmap
_cell_angle_alpha 97.115(17)
_cell_angle_beta 96.380(17)
_cell_angle_gamma 95.024(17)
_cell_formula_units_Z 2
_cell_length_a 8.5384(19)
_cell_length_b 9.477(2)
_cell_length_c 10.420(2)
_cell_measurement_reflns_used 7613
_cell_measurement_temperature 150(2)
_cell_measurement_theta_max 29.81
_cell_measurement_theta_min 1.98
_cell_volume 827.1(3)
_computing_cell_refinement 'X-AREA '
_computing_data_collection 'X-AREA (Stoe & Cie, 2001)'
_computing_data_reduction 'X-RED (Stoe & Cie, 2001)'
_computing_molecular_graphics 'ORTEP-3 for Windows (Farrugia, 1997)'
_computing_publication_material WinGX
_computing_structure_refinement 'WinGX (Farrugia, 1999) and SHELXL97 (Sheldrick, 1997)'
_computing_structure_solution 'X-STEP32 (Stoe & Cie, 2001) and SHELXS97 (Sheldrick, 1997)'
_diffrn_ambient_temperature 150(2)
_diffrn_measured_fraction_theta_full 0.982
_diffrn_measured_fraction_theta_max 0.982
_diffrn_measurement_device_type 'Stoe IPDS-II'
_diffrn_measurement_method 'Area detector'
_diffrn_radiation_monochromator graphite
_diffrn_radiation_source 'fine-focus sealed tube'
_diffrn_radiation_type MoK\a
_diffrn_radiation_wavelength 0.71073
_diffrn_reflns_av_R_equivalents 0.0715
_diffrn_reflns_av_sigmaI/netI 0.0984
_diffrn_reflns_limit_h_max 9
_diffrn_reflns_limit_h_min -11
_diffrn_reflns_limit_k_max 13
_diffrn_reflns_limit_k_min -13
_diffrn_reflns_limit_l_max 14
_diffrn_reflns_limit_l_min -14
_diffrn_reflns_number 12767
_diffrn_reflns_theta_full 29.81
_diffrn_reflns_theta_max 29.81
_diffrn_reflns_theta_min 1.98
_diffrn_standards_decay_% 0
_diffrn_standards_number 0
_exptl_absorpt_coefficient_mu 0.521
_exptl_absorpt_correction_type none
_exptl_crystal_colour colourless
_exptl_crystal_density_diffrn 1.354
_exptl_crystal_density_method 'not measured'
_exptl_crystal_description needle
_exptl_crystal_F_000 352
_exptl_crystal_size_max 0.40
_exptl_crystal_size_mid 0.15
_exptl_crystal_size_min 0.10
_refine_diff_density_max 0.343
_refine_diff_density_min -0.536
_refine_ls_extinction_coef 0.018(3)
_refine_ls_extinction_expression Fc^*^=kFc[1+0.001xFc^2^\l^3^/sin(2\q)]^-1/4^
_refine_ls_extinction_method SHELXL97
_refine_ls_goodness_of_fit_ref 0.831
_refine_ls_hydrogen_treatment mixed
_refine_ls_matrix_type full
_refine_ls_number_parameters 196
_refine_ls_number_reflns 4668
_refine_ls_number_restraints 0
_refine_ls_restrained_S_all 0.831
_refine_ls_R_factor_all 0.0895
_refine_ls_R_factor_gt 0.0426
_refine_ls_shift/su_max 0.000
_refine_ls_shift/su_mean 0.000
_refine_ls_structure_factor_coef Fsqd
_refine_ls_weighting_details 'calc w = 1/[\s^2^(Fo^2^)+(0.0525P)^2^] where P = (Fo^2^+2Fc^2^)/3'
_refine_ls_weighting_scheme calc
_refine_ls_wR_factor_gt 0.0982
_refine_ls_wR_factor_ref 0.1085
_reflns_number_gt 2591
_reflns_number_total 4668
_reflns_threshold_expression I>2\s(I)
_cod_data_source_file wk6000.cif
_cod_data_source_block I
_cod_database_code 2202937
_cod_database_fobs_code 2202937

loop_
_symmetry_equiv_pos_as_xyz
'x, y, z'
'-x, -y, -z'

loop_
_atom_site_label
_atom_site_fract_x
_atom_site_fract_y
_atom_site_fract_z
_atom_site_U_iso_or_equiv
_atom_site_adp_type
_atom_site_calc_flag
_atom_site_refinement_flags
_atom_site_occupancy
_atom_site_disorder_assembly
_atom_site_disorder_group
_atom_site_type_symbol
Cl1 0.89827(9) 1.14840(7) 0.41002(6) 0.04244(19) Uani d . 1 . . Cl
Cl2 0.74652(8) 0.76660(6) -0.15789(6) 0.03427(16) Uani d . 1 . . Cl
S1 0.63212(8) 1.15035(6) 0.12290(6) 0.03073(16) Uani d . 1 . . S
O1 0.9204(2) 0.85673(19) 0.11334(19) 0.0337(4) Uani d . 1 . . O
H1 0.868(5) 0.833(4) 0.040(4) 0.064(11) Uiso d . 1 . . H
O2 0.2658(2) 0.7459(2) 0.32112(19) 0.0452(5) Uani d . 1 . . O
N1 0.6935(2) 0.9160(2) 0.21243(19) 0.0264(4) Uani d . 1 . . N
N2 0.4372(3) 0.9778(2) 0.2295(2) 0.0313(5) Uani d . 1 . . N
H2 0.404(3) 0.902(3) 0.269(2) 0.029(7) Uiso d . 1 . . H
H3 0.358(5) 1.045(4) 0.216(3) 0.067(11) Uiso d . 1 . . H
C1 0.5794(3) 1.0005(2) 0.1960(2) 0.0261(5) Uani d . 1 . . C
C2 0.8529(3) 0.9675(2) 0.1803(2) 0.0286(5) Uani d . 1 . . C
C3 0.8256(3) 1.0919(3) 0.1005(2) 0.0321(5) Uani d . 1 . . C
H3A 0.8304 1.0599 0.0071 0.039 Uiso calc R 1 . . H
H3B 0.9091 1.1722 0.1303 0.039 Uiso calc R 1 . . H
C4 0.9676(3) 1.0112(3) 0.3029(2) 0.0337(6) Uani d . 1 . . C
H4A 1.0718 1.0463 0.2793 0.040 Uiso calc R 1 . . H
H4B 0.9820 0.9269 0.3486 0.040 Uiso calc R 1 . . H
C5 0.6697(3) 0.7852(2) 0.2689(2) 0.0288(5) Uani d . 1 . . C
C6 0.6894(3) 0.7868(3) 0.4021(3) 0.0376(6) Uani d . 1 . . C
H6 0.7179 0.8743 0.4583 0.045 Uiso calc R 1 . . H
C7 0.6671(4) 0.6586(3) 0.4536(3) 0.0461(7) Uani d . 1 . . C
H7 0.6826 0.6580 0.5453 0.055 Uiso calc R 1 . . H
C8 0.6222(4) 0.5321(3) 0.3710(4) 0.0516(8) Uani d . 1 . . C
H8 0.6063 0.4449 0.4061 0.062 Uiso calc R 1 . . H
C9 0.6003(4) 0.5324(3) 0.2374(3) 0.0484(8) Uani d . 1 . . C
H9 0.5682 0.4454 0.1813 0.058 Uiso calc R 1 . . H
C10 0.6247(3) 0.6585(3) 0.1850(3) 0.0366(6) Uani d . 1 . . C
H10 0.6111 0.6587 0.0933 0.044 Uiso calc R 1 . . H
C11 0.1822(3) 0.6487(3) 0.2529(3) 0.0375(6) Uani d . 1 . . C
C12 0.0629(4) 0.5561(3) 0.3090(3) 0.0532(8) Uani d . 1 . . C
H12A -0.0439 0.5682 0.2697 0.064 Uiso calc R 1 . . H
H12B 0.0720 0.5839 0.4035 0.064 Uiso calc R 1 . . H
H12C 0.0829 0.4558 0.2904 0.064 Uiso calc R 1 . . H
C13 0.1916(4) 0.6152(3) 0.1106(3) 0.0440(7) Uani d . 1 . . C
H13A 0.2718 0.6829 0.0848 0.053 Uiso calc R 1 . . H
H13B 0.0884 0.6229 0.0619 0.053 Uiso calc R 1 . . H
H13C 0.2207 0.5177 0.0916 0.053 Uiso calc R 1 . . H

loop_
_atom_site_aniso_label
_atom_site_aniso_U_11
_atom_site_aniso_U_22
_atom_site_aniso_U_33
_atom_site_aniso_U_12
_atom_site_aniso_U_13
_atom_site_aniso_U_23
Cl1 0.0476(4) 0.0404(4) 0.0349(3) 0.0012(3) -0.0030(3) -0.0023(3)
Cl2 0.0315(4) 0.0298(3) 0.0415(3) 0.0047(3) 0.0044(3) 0.0043(2)
S1 0.0312(4) 0.0264(3) 0.0367(3) 0.0047(3) 0.0074(3) 0.0083(2)
O1 0.0311(10) 0.0365(10) 0.0358(10) 0.0113(8) 0.0081(8) 0.0045(8)
O2 0.0421(12) 0.0419(11) 0.0511(12) -0.0045(9) 0.0150(10) 0.0019(9)
N1 0.0239(11) 0.0247(9) 0.0313(10) 0.0023(8) 0.0054(8) 0.0048(8)
N2 0.0251(12) 0.0303(11) 0.0401(12) 0.0035(9) 0.0074(9) 0.0077(9)
C1 0.0264(13) 0.0252(11) 0.0261(11) 0.0024(9) 0.0042(10) 0.0002(9)
C2 0.0250(13) 0.0282(12) 0.0339(12) 0.0024(10) 0.0080(10) 0.0058(9)
C3 0.0288(14) 0.0344(13) 0.0350(13) 0.0031(11) 0.0079(11) 0.0089(10)
C4 0.0290(14) 0.0373(13) 0.0359(13) 0.0028(11) 0.0042(11) 0.0087(11)
C5 0.0248(13) 0.0275(11) 0.0354(12) 0.0040(10) 0.0055(10) 0.0070(9)
C6 0.0346(15) 0.0396(14) 0.0402(14) 0.0005(12) 0.0075(12) 0.0113(11)
C7 0.0362(17) 0.0567(18) 0.0509(17) 0.0026(14) 0.0092(14) 0.0275(15)
C8 0.0394(17) 0.0398(16) 0.084(2) 0.0052(13) 0.0174(17) 0.0306(16)
C9 0.0448(18) 0.0271(13) 0.076(2) 0.0036(12) 0.0170(16) 0.0080(13)
C10 0.0333(15) 0.0292(12) 0.0479(15) 0.0037(11) 0.0088(12) 0.0035(11)
C11 0.0306(15) 0.0278(13) 0.0568(16) 0.0070(11) 0.0114(13) 0.0083(12)
C12 0.051(2) 0.0377(15) 0.073(2) -0.0041(14) 0.0263(17) 0.0050(14)
C13 0.0466(18) 0.0376(14) 0.0491(16) 0.0071(13) 0.0038(14) 0.0102(12)

loop_
_atom_type_symbol
_atom_type_description
_atom_type_scat_dispersion_real
_atom_type_scat_dispersion_imag
_atom_type_scat_source
Cl Cl 0.1484 0.1585 'International Tables Vol C Tables 4.2.6.8 and 6.1.1.4'
S S 0.1246 0.1234 'International Tables Vol C Tables 4.2.6.8 and 6.1.1.4'
O O 0.0106 0.0060 'International Tables Vol C Tables 4.2.6.8 and 6.1.1.4'
N N 0.0061 0.0033 'International Tables Vol C Tables 4.2.6.8 and 6.1.1.4'
C C 0.0033 0.0016 'International Tables Vol C Tables 4.2.6.8 and 6.1.1.4'
H H 0.0000 0.0000 'International Tables Vol C Tables 4.2.6.8 and 6.1.1.4'

loop_
_geom_angle_atom_site_label_1
_geom_angle_atom_site_label_2
_geom_angle_atom_site_label_3
_geom_angle
_geom_angle_publ_flag
C1 S1 C3 91.66(11) yes
C2 O1 H1 109(3) ?
C1 N1 C5 121.9(2) yes
C1 N1 C2 117.01(19) yes
C5 N1 C2 120.9(2) yes
C1 N2 H2 124.2(17) ?
C1 N2 H3 121(2) ?
H2 N2 H3 115(3) ?
N2 C1 N1 125.0(2) yes
N2 C1 S1 120.65(19) yes
N1 C1 S1 114.36(18) yes
O1 C2 N1 110.61(19) yes
O1 C2 C4 103.7(2) yes
N1 C2 C4 110.77(19) yes
O1 C2 C3 113.15(19) yes
N1 C2 C3 105.67(19) yes
C4 C2 C3 113.1(2) yes
C2 C3 S1 108.77(16) yes
C2 C3 H3A 109.9 ?
S1 C3 H3A 109.9 ?
C2 C3 H3B 109.9 ?
S1 C3 H3B 109.9 ?
H3A C3 H3B 108.3 ?
C2 C4 Cl1 111.56(18) yes
C2 C4 H4A 109.3 ?
Cl1 C4 H4A 109.3 ?
C2 C4 H4B 109.3 ?
Cl1 C4 H4B 109.3 ?
H4A C4 H4B 108.0 ?
C6 C5 C10 121.2(2) ?
C6 C5 N1 120.7(2) ?
C10 C5 N1 118.1(2) ?
C5 C6 C7 119.3(3) ?
C5 C6 H6 120.4 ?
C7 C6 H6 120.4 ?
C8 C7 C6 119.9(3) ?
C8 C7 H7 120.1 ?
C6 C7 H7 120.1 ?
C7 C8 C9 120.2(3) ?
C7 C8 H8 119.9 ?
C9 C8 H8 119.9 ?
C10 C9 C8 120.4(3) ?
C10 C9 H9 119.8 ?
C8 C9 H9 119.8 ?
C9 C10 C5 118.9(3) ?
C9 C10 H10 120.5 ?
C5 C10 H10 120.5 ?
O2 C11 C13 122.4(3) ?
O2 C11 C12 121.0(3) ?
C13 C11 C12 116.7(3) ?
C11 C12 H12A 109.5 ?
C11 C12 H12B 109.5 ?
H12A C12 H12B 109.5 ?
C11 C12 H12C 109.5 ?
H12A C12 H12C 109.5 ?
H12B C12 H12C 109.5 ?
C11 C13 H13A 109.5 ?
C11 C13 H13B 109.5 ?
H13A C13 H13B 109.5 ?
C11 C13 H13C 109.5 ?
H13A C13 H13C 109.5 ?
H13B C13 H13C 109.5 ?

loop_
_geom_bond_atom_site_label_1
_geom_bond_atom_site_label_2
_geom_bond_site_symmetry_2
_geom_bond_distance
_geom_bond_publ_flag
Cl1 C4 . 1.791(3) yes
S1 C1 . 1.741(2) yes
S1 C3 . 1.817(3) yes
O1 C2 . 1.391(3) yes
O1 H1 . 0.84(4) ?
O2 C11 . 1.214(3) ?
N1 C1 . 1.324(3) yes
N1 C5 . 1.445(3) yes
N1 C2 . 1.493(3) yes
N2 C1 . 1.308(3) yes
N2 H2 . 0.91(3) ?
N2 H3 . 0.98(4) ?
C2 C4 . 1.511(4) yes
C2 C3 . 1.544(3) yes
C3 H3A . 0.9900 ?
C3 H3B . 0.9900 ?
C4 H4A . 0.9900 ?
C4 H4B . 0.9900 ?
C5 C6 . 1.377(4) ?
C5 C10 . 1.392(3) ?
C6 C7 . 1.395(4) ?
C6 H6 . 0.9500 ?
C7 C8 . 1.383(5) ?
C7 H7 . 0.9500 ?
C8 C9 . 1.385(5) ?
C8 H8 . 0.9500 ?
C9 C10 . 1.383(4) ?
C9 H9 . 0.9500 ?
C10 H10 . 0.9500 ?
C11 C13 . 1.489(4) ?
C11 C12 . 1.500(4) ?
C12 H12A . 0.9800 ?
C12 H12B . 0.9800 ?
C12 H12C . 0.9800 ?
C13 H13A . 0.9800 ?
C13 H13B . 0.9800 ?
C13 H13C . 0.9800 ?

loop_
_geom_hbond_atom_site_label_D
_geom_hbond_atom_site_label_H
_geom_hbond_atom_site_label_A
_geom_hbond_site_symmetry_A
_geom_hbond_distance_DH
_geom_hbond_distance_HA
_geom_hbond_distance_DA
_geom_hbond_angle_DHA
_geom_hbond_publ_flag
O1 H1 Cl2 . 0.84(4) 2.19(4) 3.028(2) 176(4) yes
N2 H2 O2 . 0.91(3) 1.98(3) 2.854(3) 161(2) yes
N2 H3 Cl2 2_675 0.98(4) 2.19(4) 3.121(2) 159(3) yes

loop_
_geom_torsion_atom_site_label_1
_geom_torsion_atom_site_label_2
_geom_torsion_atom_site_label_3
_geom_torsion_atom_site_label_4
_geom_torsion
_geom_torsion_publ_flag
C5 N1 C1 N2 1.1(4) ?
C2 N1 C1 N2 -173.9(2) ?
C5 N1 C1 S1 -178.63(17) ?
C2 N1 C1 S1 6.3(3) ?
C3 S1 C1 N2 -176.0(2) ?
C3 S1 C1 N1 3.76(19) ?
C1 N1 C2 O1 -137.7(2) ?
C5 N1 C2 O1 47.2(3) ?
C1 N1 C2 C4 108.0(2) ?
C5 N1 C2 C4 -67.1(3) ?
C1 N1 C2 C3 -14.9(3) ?
C5 N1 C2 C3 170.0(2) ?
O1 C2 C3 S1 137.40(19) ?
N1 C2 C3 S1 16.2(2) yes
C4 C2 C3 S1 -105.1(2) ?
C1 S1 C3 C2 -11.91(19) ?
O1 C2 C4 Cl1 -176.82(15) yes
N1 C2 C4 Cl1 -58.2(2) ?
C3 C2 C4 Cl1 60.2(2) ?
C1 N1 C5 C6 -85.4(3) yes
C2 N1 C5 C6 89.5(3) yes
C1 N1 C5 C10 93.9(3) yes
C2 N1 C5 C10 -91.2(3) yes
C10 C5 C6 C7 1.3(4) ?
N1 C5 C6 C7 -179.4(2) ?
C5 C6 C7 C8 -1.4(4) ?
C6 C7 C8 C9 0.4(5) ?
C7 C8 C9 C10 0.7(5) ?
C8 C9 C10 C5 -0.8(4) ?
C6 C5 C10 C9 -0.2(4) ?
N1 C5 C10 C9 -179.5(2) ?
